data_2213659
loop_
_publ_author_name
'Jing, Zuo-Liang'
'Li, Rui-Ning'
'Zhai, Jia-Qi'

_publ_section_title
;
 2-(3,5-Dibromo-2-hydroxybenzylideneamino)isoindole-1,3-dione
;
_journal_coeditor_code AT2298
_journal_issue 6
_journal_name_full 'Acta Crystallographica Section E'
_journal_page_first o3002
_journal_page_last o3002
_journal_paper_doi 10.1107/S1600536807024804
_journal_volume 63
_journal_year 2007
_chemical_formula_iupac 'C15 H8 Br2 N2 O3'
_chemical_formula_moiety 'C15 H8 Br2 N2 O3'
_chemical_formula_sum 'C15 H8 Br2 N2 O3'
_chemical_formula_weight 424.05
_chemical_name_systematic
;
2-(3,5-Dibromo-2-hydroxybenzylideneamino)isoindole-1,3-dione
;
_space_group_IT_number 61
_symmetry_cell_setting orthorhombic
_symmetry_space_group_name_Hall '-P 2ac 2ab'
_symmetry_space_group_name_H-M 'P b c a'
_atom_sites_solution_hydrogens geom
_atom_sites_solution_primary direct
_atom_sites_solution_secondary difmap
_audit_creation_method SHELXL97
_cell_angle_alpha 90.00
_cell_angle_beta 90.00
_cell_angle_gamma 90.00
_cell_formula_units_Z 8
_cell_length_a 16.8495(9)
_cell_length_b 7.2320(3)
_cell_length_c 23.3405(11)
_cell_measurement_reflns_used 4946
_cell_measurement_temperature 113(2)
_cell_measurement_theta_max 25.0
_cell_measurement_theta_min 2.6
_cell_volume 2844.2(2)
_computing_cell_refinement CrystalClear
_computing_data_collection 'CrystalClear (Rigaku/MSC, 2005)'
_computing_data_reduction CrystalClear
_computing_molecular_graphics 'CrystalStructure (Rigaku/MSC, 2005)'
_computing_publication_material CrystalStructure
_computing_structure_refinement 'SHELXL97 (Sheldrick, 1997)'
_computing_structure_solution 'SHELXS97 (Sheldrick, 1996)'
_diffrn_ambient_temperature 113(2)
_diffrn_detector_area_resol_mean 14.63
_diffrn_measured_fraction_theta_full 1.000
_diffrn_measured_fraction_theta_max 1.000
_diffrn_measurement_device_type 'Rigaku Saturn'
_diffrn_measurement_method \w
_diffrn_radiation_monochromator confocal
_diffrn_radiation_source 'rotating anode'
_diffrn_radiation_type MoK\a
_diffrn_radiation_wavelength 0.71070
_diffrn_reflns_av_R_equivalents 0.0670
_diffrn_reflns_av_sigmaI/netI 0.0364
_diffrn_reflns_limit_h_max 19
_diffrn_reflns_limit_h_min -20
_diffrn_reflns_limit_k_max 8
_diffrn_reflns_limit_k_min -8
_diffrn_reflns_limit_l_max 26
_diffrn_reflns_limit_l_min -27
_diffrn_reflns_number 20003
_diffrn_reflns_theta_full 25.00
_diffrn_reflns_theta_max 25.00
_diffrn_reflns_theta_min 1.74
_diffrn_standards_decay_% 0
_diffrn_standards_number 0
_exptl_absorpt_coefficient_mu 5.714
_exptl_absorpt_correction_T_max 0.7255
_exptl_absorpt_correction_T_min 0.3945
_exptl_absorpt_correction_type multi-scan
_exptl_absorpt_process_details '(Jacobson, 1998)'
_exptl_crystal_colour red
_exptl_crystal_density_diffrn 1.981
_exptl_crystal_density_method 'not measured'
_exptl_crystal_description prism
_exptl_crystal_F_000 1648
_exptl_crystal_size_max 0.20
_exptl_crystal_size_mid 0.08
_exptl_crystal_size_min 0.06
_refine_diff_density_max 1.081
_refine_diff_density_min -1.362
_refine_ls_extinction_method none
_refine_ls_goodness_of_fit_ref 1.201
_refine_ls_hydrogen_treatment mixed
_refine_ls_matrix_type full
_refine_ls_number_parameters 203
_refine_ls_number_reflns 2513
_refine_ls_number_restraints 1
_refine_ls_restrained_S_all 1.201
_refine_ls_R_factor_all 0.0624
_refine_ls_R_factor_gt 0.0593
_refine_ls_shift/su_max 0.001
_refine_ls_shift/su_mean 0.000
_refine_ls_structure_factor_coef Fsqd
_refine_ls_weighting_details 'calc w = 1/[\s^2^(Fo^2^)+(0.0257P)^2^+33.0268P] where P=(Fo^2^+2Fc^2^)/3'
_refine_ls_weighting_scheme calc
_refine_ls_wR_factor_gt 0.1249
_refine_ls_wR_factor_ref 0.1263
_reflns_number_gt 2427
_reflns_number_total 2513
_reflns_threshold_expression I>2\s(I)
_cod_data_source_file at2298.cif
_cod_data_source_block I
_cod_database_code 2213659
_cod_database_fobs_code 2213659

loop_
_symmetry_equiv_pos_as_xyz
'x, y, z'
'-x+1/2, y+1/2, z'
'x, -y+1/2, z+1/2'
'-x+1/2, -y, z+1/2'
'-x, -y, -z'
'x-1/2, -y-1/2, -z'
'-x, y-1/2, -z-1/2'
'x-1/2, y, -z-1/2'

loop_
_atom_site_type_symbol
_atom_site_label
_atom_site_fract_x
_atom_site_fract_y
_atom_site_fract_z
_atom_site_U_iso_or_equiv
_atom_site_adp_type
_atom_site_calc_flag
_atom_site_refinement_flags
_atom_site_occupancy
Br Br2 0.51772(4) 0.89425(9) 0.62815(3) 0.0188(2) Uani d . 1
Br Br1 0.28824(5) 0.65005(13) 0.46789(3) 0.0352(3) Uani d . 1
O O1 0.4297(3) 0.6161(7) 0.39257(19) 0.0189(10) Uani d D 1
H H1 0.468(3) 0.585(11) 0.374(3) 0.028 Uiso d D 1
N N2 0.5809(3) 0.6040(8) 0.3697(2) 0.0176(12) Uani d . 1
O O2 0.5523(3) 0.4722(7) 0.26039(19) 0.0202(11) Uani d . 1
C C11 0.7913(4) 0.3648(9) 0.1776(3) 0.0163(14) Uani d . 1
H H11 0.8038 0.3194 0.1405 0.020 Uiso calc R 1
C C10 0.7122(4) 0.3830(9) 0.1933(3) 0.0171(14) Uani d . 1
H H10 0.6704 0.3505 0.1678 0.021 Uiso calc R 1
C C6 0.5326(4) 0.7088(9) 0.4591(3) 0.0157(14) Uani d . 1
C C5 0.5513(4) 0.7713(9) 0.5143(3) 0.0165(14) Uani d . 1
H H5 0.6052 0.7896 0.5249 0.020 Uiso calc R 1
N N1 0.6408(3) 0.5580(7) 0.3326(2) 0.0119(11) Uani d . 1
O O3 0.7580(3) 0.6294(7) 0.38100(19) 0.0251(12) Uani d . 1
C C9 0.6966(4) 0.4512(8) 0.2483(3) 0.0128(13) Uani d . 1
C C1 0.4524(4) 0.6784(9) 0.4442(3) 0.0161(14) Uani d . 1
C C7 0.5968(4) 0.6680(9) 0.4197(3) 0.0172(14) Uani d . 1
H H7 0.6504 0.6884 0.4309 0.021 Uiso calc R 1
C C14 0.7583(4) 0.4983(9) 0.2851(3) 0.0138(13) Uani d . 1
C C4 0.4917(4) 0.8061(9) 0.5535(3) 0.0163(14) Uani d . 1
C C3 0.4128(4) 0.7761(9) 0.5402(3) 0.0159(14) Uani d . 1
H H3 0.3723 0.7989 0.5676 0.019 Uiso calc R 1
C C2 0.3943(4) 0.7120(10) 0.4860(3) 0.0175(14) Uani d . 1
C C8 0.6195(4) 0.4884(9) 0.2770(3) 0.0152(14) Uani d . 1
C C12 0.8533(4) 0.4117(9) 0.2151(3) 0.0183(14) Uani d . 1
H H12 0.9068 0.3980 0.2030 0.022 Uiso calc R 1
C C15 0.7245(4) 0.5694(9) 0.3394(3) 0.0155(14) Uani d . 1
C C13 0.8370(4) 0.4780(9) 0.2699(3) 0.0171(14) Uani d . 1
H H13 0.8785 0.5083 0.2958 0.020 Uiso calc R 1

loop_
_atom_site_aniso_label
_atom_site_aniso_U_11
_atom_site_aniso_U_22
_atom_site_aniso_U_33
_atom_site_aniso_U_12
_atom_site_aniso_U_13
_atom_site_aniso_U_23
Br2 0.0230(4) 0.0225(4) 0.0107(3) 0.0054(3) -0.0009(3) -0.0016(3)
Br1 0.0221(4) 0.0516(5) 0.0319(5) -0.0006(4) -0.0008(3) -0.0080(4)
O1 0.020(3) 0.024(3) 0.012(2) 0.001(2) -0.0026(19) -0.005(2)
N2 0.023(3) 0.018(3) 0.012(3) 0.005(3) 0.001(2) -0.003(2)
O2 0.014(3) 0.031(3) 0.015(2) -0.003(2) 0.000(2) -0.002(2)
C11 0.018(3) 0.018(3) 0.013(3) 0.001(3) 0.004(3) -0.002(3)
C10 0.026(4) 0.015(3) 0.010(3) 0.000(3) -0.001(3) 0.004(3)
C6 0.013(3) 0.018(3) 0.016(3) 0.000(3) 0.001(3) 0.002(3)
C5 0.015(3) 0.017(3) 0.018(3) 0.002(3) 0.000(3) 0.002(3)
N1 0.011(3) 0.014(3) 0.010(3) 0.001(2) 0.000(2) -0.002(2)
O3 0.016(2) 0.042(3) 0.017(2) 0.001(2) -0.003(2) -0.013(2)
C9 0.010(3) 0.012(3) 0.016(3) 0.000(3) 0.001(3) 0.000(3)
C1 0.022(4) 0.017(3) 0.009(3) -0.001(3) -0.002(3) 0.000(3)
C7 0.021(4) 0.014(3) 0.017(3) 0.002(3) 0.000(3) 0.000(3)
C14 0.014(3) 0.017(3) 0.010(3) 0.000(3) 0.000(3) 0.004(3)
C4 0.019(4) 0.015(3) 0.015(3) 0.003(3) -0.003(3) 0.004(3)
C3 0.017(3) 0.016(3) 0.015(3) 0.003(3) 0.008(3) 0.000(3)
C2 0.011(3) 0.024(4) 0.018(3) 0.000(3) -0.002(3) 0.000(3)
C8 0.019(4) 0.012(3) 0.014(3) 0.002(3) -0.001(3) 0.003(3)
C12 0.019(4) 0.016(3) 0.020(3) 0.001(3) 0.004(3) 0.002(3)
C15 0.016(3) 0.014(3) 0.017(3) -0.003(3) 0.000(3) 0.000(3)
C13 0.016(3) 0.019(3) 0.016(3) -0.001(3) -0.002(3) -0.003(3)

loop_
_atom_type_symbol
_atom_type_description
_atom_type_scat_dispersion_real
_atom_type_scat_dispersion_imag
_atom_type_scat_source
C C 0.0033 0.0016 'International Tables Vol C Tables 4.2.6.8 and 6.1.1.4'
H H 0.0000 0.0000 'International Tables Vol C Tables 4.2.6.8 and 6.1.1.4'
N N 0.0061 0.0033 'International Tables Vol C Tables 4.2.6.8 and 6.1.1.4'
O O 0.0106 0.0060 'International Tables Vol C Tables 4.2.6.8 and 6.1.1.4'
Br Br -0.2901 2.4595 'International Tables Vol C Tables 4.2.6.8 and 6.1.1.4'

loop_
_geom_angle_atom_site_label_1
_geom_angle_atom_site_label_2
_geom_angle_atom_site_label_3
_geom_angle
C1 O1 H1 111(6)
C7 N2 N1 120.5(6)
C10 C11 C12 121.8(6)
C10 C11 H11 119.1
C12 C11 H11 119.1
C11 C10 C9 117.0(6)
C11 C10 H10 121.5
C9 C10 H10 121.5
C5 C6 C1 119.5(6)
C5 C6 C7 118.6(6)
C1 C6 C7 121.8(6)
C4 C5 C6 120.2(6)
C4 C5 H5 119.9
C6 C5 H5 119.9
N2 N1 C15 130.3(5)
N2 N1 C8 118.1(5)
C15 N1 C8 111.6(5)
C14 C9 C10 120.9(6)
C14 C9 C8 109.2(6)
C10 C9 C8 129.9(6)
O1 C1 C2 118.9(6)
O1 C1 C6 123.0(6)
C2 C1 C6 118.0(6)
N2 C7 C6 119.5(6)
N2 C7 H7 120.2
C6 C7 H7 120.2
C13 C14 C9 122.1(6)
C13 C14 C15 128.8(6)
C9 C14 C15 109.1(6)
C5 C4 C3 121.4(6)
C5 C4 Br2 119.9(5)
C3 C4 Br2 118.7(5)
C2 C3 C4 118.4(6)
C2 C3 H3 120.8
C4 C3 H3 120.8
C3 C2 C1 122.5(6)
C3 C2 Br1 119.8(5)
C1 C2 Br1 117.6(5)
O2 C8 N1 124.1(6)
O2 C8 C9 131.3(6)
N1 C8 C9 104.6(5)
C13 C12 C11 120.6(6)
C13 C12 H12 119.7
C11 C12 H12 119.7
O3 C15 N1 125.1(6)
O3 C15 C14 129.5(6)
N1 C15 C14 105.4(5)
C14 C13 C12 117.6(6)
C14 C13 H13 121.2
C12 C13 H13 121.2

loop_
_geom_bond_atom_site_label_1
_geom_bond_atom_site_label_2
_geom_bond_distance
Br2 C4 1.906(7)
Br1 C2 1.891(6)
O1 C1 1.343(8)
O1 H1 0.81(3)
N2 C7 1.284(8)
N2 N1 1.370(7)
O2 C8 1.203(8)
C11 C10 1.389(9)
C11 C12 1.404(9)
C11 H11 0.9500
C10 C9 1.400(9)
C10 H10 0.9500
C6 C5 1.402(9)
C6 C1 1.412(9)
C6 C7 1.451(9)
C5 C4 1.382(9)
C5 H5 0.9500
N1 C15 1.423(8)
N1 C8 1.438(8)
O3 C15 1.202(8)
C9 C14 1.391(9)
C9 C8 1.487(9)
C1 C2 1.402(9)
C7 H7 0.9500
C14 C13 1.381(9)
C14 C15 1.482(9)
C4 C3 1.383(9)
C3 C2 1.382(9)
C3 H3 0.9500
C12 C13 1.392(9)
C12 H12 0.9500
C13 H13 0.9500

loop_
_geom_hbond_atom_site_label_D
_geom_hbond_atom_site_label_H
_geom_hbond_atom_site_label_A
_geom_hbond_site_symmetry_A
_geom_hbond_distance_DH
_geom_hbond_distance_HA
_geom_hbond_distance_DA
_geom_hbond_angle_DHA
_geom_hbond_publ_flag
O1 H1 N2 . 0.81(3) 1.92(6) 2.605(7) 143(8) yes
C3 H3 O3 6_576 0.95 2.330 3.264(8) 169 yes

loop_
_geom_torsion_atom_site_label_1
_geom_torsion_atom_site_label_2
_geom_torsion_atom_site_label_3
_geom_torsion_atom_site_label_4
_geom_torsion
C12 C11 C10 C9 0.3(10)
C1 C6 C5 C4 -1.3(10)
C7 C6 C5 C4 -178.0(6)
C7 N2 N1 C15 -0.4(10)
C7 N2 N1 C8 -179.5(6)
C11 C10 C9 C14 0.0(9)
C11 C10 C9 C8 179.1(6)
C5 C6 C1 O1 -179.0(6)
C7 C6 C1 O1 -2.3(10)
C5 C6 C1 C2 -0.1(10)
C7 C6 C1 C2 176.5(6)
N1 N2 C7 C6 -177.6(6)
C5 C6 C7 N2 177.4(6)
C1 C6 C7 N2 0.7(10)
C10 C9 C14 C13 -0.8(10)
C8 C9 C14 C13 179.9(6)
C10 C9 C14 C15 178.9(6)
C8 C9 C14 C15 -0.4(7)
C6 C5 C4 C3 1.8(10)
C6 C5 C4 Br2 -179.1(5)
C5 C4 C3 C2 -0.8(10)
Br2 C4 C3 C2 -179.9(5)
C4 C3 C2 C1 -0.6(10)
C4 C3 C2 Br1 174.9(5)
O1 C1 C2 C3 -180.0(6)
C6 C1 C2 C3 1.1(10)
O1 C1 C2 Br1 4.3(9)
C6 C1 C2 Br1 -174.6(5)
N2 N1 C8 O2 1.9(9)
C15 N1 C8 O2 -177.4(6)
N2 N1 C8 C9 -179.6(5)
C15 N1 C8 C9 1.1(7)
C14 C9 C8 O2 177.9(7)
C10 C9 C8 O2 -1.3(12)
C14 C9 C8 N1 -0.4(7)
C10 C9 C8 N1 -179.6(6)
C10 C11 C12 C13 0.2(10)
N2 N1 C15 O3 -2.1(11)
C8 N1 C15 O3 177.1(6)
N2 N1 C15 C14 179.4(6)
C8 N1 C15 C14 -1.4(7)
C13 C14 C15 O3 2.4(12)
C9 C14 C15 O3 -177.3(7)
C13 C14 C15 N1 -179.2(7)
C9 C14 C15 N1 1.1(7)
C9 C14 C13 C12 1.3(10)
C15 C14 C13 C12 -178.3(6)
C11 C12 C13 C14 -1.0(10)

loop_
_cod_related_entry_id
_cod_related_entry_database
_cod_related_entry_code
1 ChemSpider 30655240
